data_2223683
loop_
_publ_author_name
'Jing, Lin-Hai'

_publ_section_title
;
 Bis{[1-(<i>tert</i>-butoxycarbonyl)pyrrolidin-2-yl]methyl} carbonate
;
_journal_coeditor_code CI2927
_journal_issue 11
_journal_name_full 'Acta Crystallographica Section E'
_journal_page_first o2610
_journal_paper_doi 10.1107/S1600536809039452
_journal_volume 65
_journal_year 2009
_chemical_formula_iupac 'C21 H36 N2 O7'
_chemical_formula_moiety 'C21 H36 N2 O7'
_chemical_formula_sum 'C21 H36 N2 O7'
_chemical_formula_weight 428.52
_chemical_name_systematic
;
Bis{[1-(<i>tert</i>-butoxycarbonyl)pyrrolidin-2-yl]methyl} carbonate
;
_space_group_IT_number 5
_symmetry_cell_setting monoclinic
_symmetry_space_group_name_Hall 'C 2y'
_symmetry_space_group_name_H-M 'C 1 2 1'
_atom_sites_solution_hydrogens geom
_atom_sites_solution_primary direct
_atom_sites_solution_secondary difmap
_audit_creation_method SHELXL-97
_cell_angle_alpha 90.00
_cell_angle_beta 100.631(3)
_cell_angle_gamma 90.00
_cell_formula_units_Z 4
_cell_length_a 21.995(5)
_cell_length_b 9.9534(18)
_cell_length_c 10.531(2)
_cell_measurement_reflns_used 3700
_cell_measurement_temperature 93(2)
_cell_measurement_theta_max 27.49
_cell_measurement_theta_min 3.10
_cell_volume 2265.9(8)
_computing_cell_refinement 'RAPID-AUTO (Rigaku, 2004)'
_computing_data_collection 'RAPID-AUTO (Rigaku, 2004)'
_computing_data_reduction 'RAPID-AUTO (Rigaku, 2004)'
_computing_molecular_graphics 'XP in SHELXTL (Sheldrick, 2008)'
_computing_publication_material 'SHELXL97 (Sheldrick, 2008)'
_computing_structure_refinement 'SHELXL97 (Sheldrick, 2008)'
_computing_structure_solution 'SHELXS97 (Sheldrick, 2008)'
_diffrn_ambient_temperature 93(2)
_diffrn_detector_area_resol_mean 28.5714
_diffrn_measured_fraction_theta_full 0.996
_diffrn_measured_fraction_theta_max 0.996
_diffrn_measurement_device_type 'Rigaku AFC10/Saturn724+'
_diffrn_measurement_method multi-scan
_diffrn_radiation_monochromator graphite
_diffrn_radiation_source 'Rotating Anode'
_diffrn_radiation_type MoK\a
_diffrn_radiation_wavelength 0.71073
_diffrn_reflns_av_R_equivalents 0.0264
_diffrn_reflns_av_sigmaI/netI 0.0277
_diffrn_reflns_limit_h_max 28
_diffrn_reflns_limit_h_min -28
_diffrn_reflns_limit_k_max 10
_diffrn_reflns_limit_k_min -12
_diffrn_reflns_limit_l_max 13
_diffrn_reflns_limit_l_min -12
_diffrn_reflns_number 9271
_diffrn_reflns_theta_full 27.49
_diffrn_reflns_theta_max 27.49
_diffrn_reflns_theta_min 3.10
_diffrn_standards_decay_% 0
_diffrn_standards_interval_count 0
_diffrn_standards_interval_time 0
_diffrn_standards_number 0
_exptl_absorpt_coefficient_mu 0.094
_exptl_absorpt_correction_type none
_exptl_crystal_colour Colourless
_exptl_crystal_density_diffrn 1.256
_exptl_crystal_density_method 'not measured'
_exptl_crystal_description Block
_exptl_crystal_F_000 928
_exptl_crystal_size_max 0.43
_exptl_crystal_size_mid 0.40
_exptl_crystal_size_min 0.33
_refine_diff_density_max 0.202
_refine_diff_density_min -0.192
_refine_ls_extinction_coef 0.0009(3)
_refine_ls_extinction_expression Fc^*^=kFc[1+0.001xFc^2^\l^3^/sin(2\q)]^-1/4^
_refine_ls_extinction_method 'SHELXL97 (Sheldrick, 2008)'
_refine_ls_goodness_of_fit_ref 0.999
_refine_ls_hydrogen_treatment constr
_refine_ls_matrix_type full
_refine_ls_number_parameters 280
_refine_ls_number_reflns 2735
_refine_ls_number_restraints 1
_refine_ls_restrained_S_all 0.999
_refine_ls_R_factor_all 0.0350
_refine_ls_R_factor_gt 0.0303
_refine_ls_shift/su_max 0.001
_refine_ls_shift/su_mean 0.000
_refine_ls_structure_factor_coef Fsqd
_refine_ls_weighting_details 'calc w=1/[\s^2^(Fo^2^)+(0.041P)^2^+0.316P] where P=(Fo^2^+2Fc^2^)/3'
_refine_ls_weighting_scheme calc
_refine_ls_wR_factor_gt 0.0714
_refine_ls_wR_factor_ref 0.0734
_reflns_number_gt 2473
_reflns_number_total 2735
_reflns_threshold_expression I>2\s(I)
_cod_data_source_file ci2927.cif
_cod_data_source_block I
_cod_depositor_comments
;
The following automatic conversions were performed:
'_symmetry_cell_setting' value 'Monoclinic' changed to 'monoclinic'
according to '/home/saulius/struct/CIF-dictionaries/cif_core.dic'
dictionary named 'cif_core.dic' version 2.4.1 from 2010-06-29.

Automatic conversion script
Id: cif_fix_enum 1527 2010-12-29 10:47:43Z saulius 

The following automatic conversions were performed:

'_symmetry_cell_setting' value 'Monoclinic' changed to 'monoclinic'
according to /home/saulius/struct/CIF-dictionaries/cif_core.dic
dictionary named 'cif_core.dic' version 2.4.1 from 2010-06-29.

Automatic conversion script
Id: cif_fix_values 1715 2011-07-08 13:25:40Z adriana 
;
_cod_original_sg_symbol_H-M 'C 2'
_cod_database_code 2223683
_cod_database_fobs_code 2223683

loop_
_symmetry_equiv_pos_as_xyz
'x, y, z'
'-x, y, -z'
'x+1/2, y+1/2, z'
'-x+1/2, y+1/2, -z'

loop_
_atom_site_type_symbol
_atom_site_label
_atom_site_fract_x
_atom_site_fract_y
_atom_site_fract_z
_atom_site_U_iso_or_equiv
_atom_site_adp_type
_atom_site_calc_flag
_atom_site_refinement_flags
_atom_site_occupancy
_atom_site_disorder_assembly
_atom_site_disorder_group
O O1 0.61523(6) 0.82679(13) 0.77609(13) 0.0210(3) Uani d . 1 . .
O O2 0.70399(6) 0.83717(14) 0.92900(13) 0.0251(3) Uani d . 1 . .
O O3 0.54724(6) 1.15192(13) 0.54879(13) 0.0262(3) Uani d . 1 . .
O O4 0.5000 0.9521(2) 0.5000 0.0226(4) Uani d S 1 . .
N N1 0.65682(7) 1.02483(17) 0.83522(14) 0.0178(4) Uani d . 1 . .
C C1 0.70038(9) 1.1193(2) 0.91204(18) 0.0210(4) Uani d . 1 . .
H H1A 0.7435 1.1000 0.9031 0.025 Uiso calc R 1 . .
H H1B 0.6973 1.1158 1.0046 0.025 Uiso calc R 1 . .
C C2 0.67903(8) 1.2547(2) 0.85289(18) 0.0219(4) Uani d . 1 . .
H H2A 0.6978 1.2741 0.7763 0.026 Uiso calc R 1 . .
H H2B 0.6894 1.3282 0.9165 0.026 Uiso calc R 1 . .
C C3 0.60872(8) 1.23572(19) 0.81495(18) 0.0230(4) Uani d . 1 . .
H H3A 0.5885 1.2452 0.8910 0.028 Uiso calc R 1 . .
H H3B 0.5905 1.3018 0.7484 0.028 Uiso calc R 1 . .
C C4 0.60199(8) 1.09260(18) 0.76148(17) 0.0169(4) Uani d . 1 . .
H H4 0.5634 1.0504 0.7804 0.020 Uiso calc R 1 . .
C C5 0.60269(8) 1.0861(2) 0.61761(17) 0.0209(4) Uani d . 1 . .
H H5A 0.6400 1.1319 0.5987 0.025 Uiso calc R 1 . .
H H5B 0.6036 0.9913 0.5896 0.025 Uiso calc R 1 . .
C C6 0.5000 1.0718(3) 0.5000 0.0188(6) Uani d S 1 . .
C C7 0.66228(8) 0.8903(2) 0.85346(17) 0.0184(4) Uani d . 1 . .
C C8 0.61266(9) 0.6788(2) 0.77050(18) 0.0195(4) Uani d . 1 . .
C C9 0.66997(10) 0.6233(2) 0.7267(2) 0.0275(5) Uani d . 1 . .
H H9A 0.7063 0.6376 0.7947 0.033 Uiso calc R 1 . .
H H9B 0.6759 0.6697 0.6478 0.033 Uiso calc R 1 . .
H H9C 0.6646 0.5269 0.7093 0.033 Uiso calc R 1 . .
C C10 0.60458(10) 0.6224(2) 0.90045(19) 0.0248(4) Uani d . 1 . .
H H10A 0.5703 0.6685 0.9296 0.030 Uiso calc R 1 . .
H H10B 0.6427 0.6361 0.9638 0.030 Uiso calc R 1 . .
H H10C 0.5956 0.5260 0.8918 0.030 Uiso calc R 1 . .
C C11 0.55506(10) 0.6543(2) 0.6687(2) 0.0274(5) Uani d . 1 . .
H H11A 0.5596 0.6988 0.5880 0.033 Uiso calc R 1 . .
H H11B 0.5188 0.6908 0.6988 0.033 Uiso calc R 1 . .
H H11C 0.5496 0.5576 0.6536 0.033 Uiso calc R 1 . .
O O5 0.87815(6) 0.72148(13) 0.73864(12) 0.0195(3) Uani d . 1 . .
O O6 0.79858(6) 0.70687(14) 0.56549(12) 0.0224(3) Uani d . 1 . .
O O7 0.97677(6) 0.38716(13) 0.90069(11) 0.0193(3) Uani d . 1 . .
O O8 1.0000 0.5876(2) 1.0000 0.0284(5) Uani d S 1 . .
N N2 0.84043(7) 0.52083(17) 0.67249(14) 0.0172(4) Uani d . 1 . .
C C12 0.79789(8) 0.4284(2) 0.59120(17) 0.0198(4) Uani d . 1 . .
H H12A 0.7987 0.4419 0.4984 0.024 Uiso calc R 1 . .
H H12B 0.7550 0.4393 0.6057 0.024 Uiso calc R 1 . .
C C13 0.82406(10) 0.2922(2) 0.63755(19) 0.0240(5) Uani d . 1 . .
H H13A 0.8583 0.2659 0.5935 0.029 Uiso calc R 1 . .
H H13B 0.7917 0.2219 0.6227 0.029 Uiso calc R 1 . .
C C14 0.84733(9) 0.31487(19) 0.78185(18) 0.0235(4) Uani d . 1 . .
H H14A 0.8789 0.2471 0.8173 0.028 Uiso calc R 1 . .
H H14B 0.8128 0.3104 0.8303 0.028 Uiso calc R 1 . .
C C15 0.87548(7) 0.45583(18) 0.78907(16) 0.0156(3) Uani d . 1 . .
H H15A 0.8680 0.5033 0.8684 0.019 Uiso calc R 1 . .
C C16 0.94416(7) 0.45378(19) 0.78534(16) 0.0183(4) Uani d . 1 . .
H H16A 0.9514 0.4052 0.7074 0.022 Uiso calc R 1 . .
H H16B 0.9597 0.5468 0.7815 0.022 Uiso calc R 1 . .
C C17 1.0000 0.4671(3) 1.0000 0.0172(5) Uani d S 1 . .
C C18 0.83557(8) 0.6552(2) 0.65213(17) 0.0171(4) Uani d . 1 . .
C C19 0.88191(9) 0.8700(2) 0.73624(18) 0.0199(4) Uani d . 1 . .
C C20 0.93749(10) 0.8980(2) 0.84211(19) 0.0258(4) Uani d . 1 . .
H H20A 0.9742 0.8549 0.8201 0.031 Uiso calc R 1 . .
H H20B 0.9298 0.8619 0.9243 0.031 Uiso calc R 1 . .
H H20C 0.9443 0.9951 0.8502 0.031 Uiso calc R 1 . .
C C21 0.89438(10) 0.9192(2) 0.60638(18) 0.0270(5) Uani d . 1 . .
H H21A 0.8577 0.9035 0.5395 0.032 Uiso calc R 1 . .
H H21B 0.9297 0.8702 0.5844 0.032 Uiso calc R 1 . .
H H21C 0.9037 1.0156 0.6117 0.032 Uiso calc R 1 . .
C C22 0.82306(9) 0.9276(2) 0.7694(2) 0.0265(4) Uani d . 1 . .
H H22A 0.8156 0.8876 0.8502 0.032 Uiso calc R 1 . .
H H22B 0.7882 0.9073 0.6997 0.032 Uiso calc R 1 . .
H H22C 0.8273 1.0252 0.7798 0.032 Uiso calc R 1 . .

loop_
_atom_site_aniso_label
_atom_site_aniso_U_11
_atom_site_aniso_U_22
_atom_site_aniso_U_33
_atom_site_aniso_U_12
_atom_site_aniso_U_13
_atom_site_aniso_U_23
O1 0.0213(7) 0.0133(8) 0.0254(7) -0.0019(5) -0.0034(5) 0.0023(5)
O2 0.0217(7) 0.0242(9) 0.0260(7) 0.0008(6) -0.0046(6) 0.0067(6)
O3 0.0272(7) 0.0192(7) 0.0259(7) -0.0017(6) -0.0118(6) 0.0039(6)
O4 0.0231(9) 0.0178(12) 0.0262(10) 0.000 0.0024(8) 0.000
N1 0.0147(7) 0.0170(9) 0.0193(8) -0.0025(6) -0.0027(6) 0.0010(6)
C1 0.0165(9) 0.0244(12) 0.0198(9) -0.0046(8) -0.0027(7) 0.0003(8)
C2 0.0190(9) 0.0201(11) 0.0242(10) -0.0026(8) -0.0021(8) -0.0018(8)
C3 0.0189(8) 0.0226(10) 0.0259(9) 0.0026(8) 0.0000(7) -0.0038(8)
C4 0.0120(7) 0.0179(10) 0.0201(9) -0.0004(7) 0.0011(6) 0.0010(7)
C5 0.0169(8) 0.0244(10) 0.0197(9) 0.0006(7) -0.0011(7) 0.0013(7)
C6 0.0212(12) 0.0211(16) 0.0131(12) 0.000 0.0003(10) 0.000
C7 0.0150(8) 0.0222(11) 0.0174(8) -0.0016(8) 0.0011(7) 0.0006(8)
C8 0.0225(9) 0.0136(10) 0.0208(10) -0.0004(8) 0.0002(8) 0.0001(7)
C9 0.0298(10) 0.0281(12) 0.0254(10) 0.0028(9) 0.0070(8) 0.0013(9)
C10 0.0323(11) 0.0189(11) 0.0241(10) -0.0016(8) 0.0077(8) 0.0016(8)
C11 0.0307(11) 0.0189(11) 0.0286(11) -0.0009(9) -0.0053(9) -0.0011(9)
O5 0.0218(6) 0.0140(8) 0.0201(6) -0.0001(5) -0.0032(5) -0.0006(5)
O6 0.0211(7) 0.0220(8) 0.0215(7) 0.0048(6) -0.0028(6) 0.0028(6)
O7 0.0184(6) 0.0175(7) 0.0187(6) 0.0002(5) -0.0049(5) 0.0004(5)
O8 0.0403(12) 0.0182(12) 0.0235(10) 0.000 -0.0028(9) 0.000
N2 0.0160(8) 0.0170(9) 0.0160(7) 0.0004(6) -0.0041(6) 0.0005(6)
C12 0.0184(9) 0.0193(11) 0.0192(9) -0.0021(8) -0.0031(7) -0.0018(8)
C13 0.0250(10) 0.0184(12) 0.0244(10) -0.0052(8) -0.0062(8) -0.0005(8)
C14 0.0230(9) 0.0212(10) 0.0236(9) -0.0057(8) -0.0029(7) 0.0043(8)
C15 0.0150(7) 0.0159(9) 0.0147(8) 0.0012(7) -0.0003(6) 0.0006(7)
C16 0.0155(8) 0.0223(10) 0.0157(8) 0.0007(7) -0.0008(6) 0.0010(7)
C17 0.0122(11) 0.0201(16) 0.0189(12) 0.000 0.0017(10) 0.000
C18 0.0165(8) 0.0178(11) 0.0169(9) 0.0013(7) 0.0030(7) 0.0001(7)
C19 0.0248(10) 0.0127(11) 0.0215(9) 0.0014(8) 0.0030(8) 0.0015(8)
C20 0.0296(10) 0.0191(11) 0.0268(10) -0.0037(8) -0.0003(8) -0.0023(8)
C21 0.0345(11) 0.0222(12) 0.0246(10) -0.0019(9) 0.0065(9) 0.0017(8)
C22 0.0286(10) 0.0189(11) 0.0331(10) 0.0022(8) 0.0086(9) -0.0040(9)

loop_
_atom_type_symbol
_atom_type_description
_atom_type_scat_dispersion_real
_atom_type_scat_dispersion_imag
_atom_type_scat_source
C C 0.0033 0.0000 'International Tables Vol C Tables 4.2.6.8 and 6.1.1.4'
H H 0.0000 0.0000 'International Tables Vol C Tables 4.2.6.8 and 6.1.1.4'
N N 0.0061 0.0000 'International Tables Vol C Tables 4.2.6.8 and 6.1.1.4'
O O 0.0106 0.0000 'International Tables Vol C Tables 4.2.6.8 and 6.1.1.4'

loop_
_geom_angle_atom_site_label_1
_geom_angle_atom_site_label_2
_geom_angle_atom_site_label_3
_geom_angle_site_symmetry_1
_geom_angle_site_symmetry_3
_geom_angle
_geom_angle_publ_flag
C7 O1 C8 . . 120.75(16) ?
C6 O3 C5 . . 116.37(15) ?
C7 N1 C4 . . 124.77(16) ?
C7 N1 C1 . . 121.41(17) ?
C4 N1 C1 . . 112.57(16) ?
N1 C1 C2 . . 102.72(15) ?
N1 C1 H1A . . 111.2 ?
C2 C1 H1A . . 111.2 ?
N1 C1 H1B . . 111.2 ?
C2 C1 H1B . . 111.2 ?
H1A C1 H1B . . 109.1 ?
C1 C2 C3 . . 102.54(16) ?
C1 C2 H2A . . 111.3 ?
C3 C2 H2A . . 111.3 ?
C1 C2 H2B . . 111.3 ?
C3 C2 H2B . . 111.3 ?
H2A C2 H2B . . 109.2 ?
C4 C3 C2 . . 103.59(15) ?
C4 C3 H3A . . 111.0 ?
C2 C3 H3A . . 111.0 ?
C4 C3 H3B . . 111.0 ?
C2 C3 H3B . . 111.0 ?
H3A C3 H3B . . 109.0 ?
N1 C4 C5 . . 110.40(14) ?
N1 C4 C3 . . 102.62(14) ?
C5 C4 C3 . . 112.86(15) ?
N1 C4 H4 . . 110.2 ?
C5 C4 H4 . . 110.2 ?
C3 C4 H4 . . 110.2 ?
O3 C5 C4 . . 108.41(14) ?
O3 C5 H5A . . 110.0 ?
C4 C5 H5A . . 110.0 ?
O3 C5 H5B . . 110.0 ?
C4 C5 H5B . . 110.0 ?
H5A C5 H5B . . 108.4 ?
O4 C6 O3 . 2_656 126.69(12) ?
O4 C6 O3 . . 126.69(12) ?
O3 C6 O3 2_656 . 106.6(2) ?
O2 C7 O1 . . 126.3(2) ?
O2 C7 N1 . . 123.91(19) ?
O1 C7 N1 . . 109.83(16) ?
O1 C8 C10 . . 110.09(16) ?
O1 C8 C11 . . 102.07(16) ?
C10 C8 C11 . . 110.79(17) ?
O1 C8 C9 . . 110.27(16) ?
C10 C8 C9 . . 112.29(17) ?
C11 C8 C9 . . 110.88(16) ?
C8 C9 H9A . . 109.5 ?
C8 C9 H9B . . 109.5 ?
H9A C9 H9B . . 109.5 ?
C8 C9 H9C . . 109.5 ?
H9A C9 H9C . . 109.5 ?
H9B C9 H9C . . 109.5 ?
C8 C10 H10A . . 109.5 ?
C8 C10 H10B . . 109.5 ?
H10A C10 H10B . . 109.5 ?
C8 C10 H10C . . 109.5 ?
H10A C10 H10C . . 109.5 ?
H10B C10 H10C . . 109.5 ?
C8 C11 H11A . . 109.5 ?
C8 C11 H11B . . 109.5 ?
H11A C11 H11B . . 109.5 ?
C8 C11 H11C . . 109.5 ?
H11A C11 H11C . . 109.5 ?
H11B C11 H11C . . 109.5 ?
C18 O5 C19 . . 120.63(15) ?
C17 O7 C16 . . 116.16(15) ?
C18 N2 C12 . . 120.16(16) ?
C18 N2 C15 . . 125.37(15) ?
C12 N2 C15 . . 112.93(15) ?
N2 C12 C13 . . 102.06(14) ?
N2 C12 H12A . . 111.4 ?
C13 C12 H12A . . 111.4 ?
N2 C12 H12B . . 111.4 ?
C13 C12 H12B . . 111.4 ?
H12A C12 H12B . . 109.2 ?
C12 C13 C14 . . 103.02(16) ?
C12 C13 H13A . . 111.2 ?
C14 C13 H13A . . 111.2 ?
C12 C13 H13B . . 111.2 ?
C14 C13 H13B . . 111.2 ?
H13A C13 H13B . . 109.1 ?
C13 C14 C15 . . 104.08(15) ?
C13 C14 H14A . . 110.9 ?
C15 C14 H14A . . 110.9 ?
C13 C14 H14B . . 110.9 ?
C15 C14 H14B . . 110.9 ?
H14A C14 H14B . . 109.0 ?
N2 C15 C16 . . 110.76(13) ?
N2 C15 C14 . . 102.50(14) ?
C16 C15 C14 . . 112.45(15) ?
N2 C15 H15A . . 110.3 ?
C16 C15 H15A . . 110.3 ?
C14 C15 H15A . . 110.3 ?
O7 C16 C15 . . 108.95(13) ?
O7 C16 H16A . . 109.9 ?
C15 C16 H16A . . 109.9 ?
O7 C16 H16B . . 109.9 ?
C15 C16 H16B . . 109.9 ?
H16A C16 H16B . . 108.3 ?
O8 C17 O7 . . 126.48(11) ?
O8 C17 O7 . 2_757 126.48(11) ?
O7 C17 O7 . 2_757 107.0(2) ?
O6 C18 O5 . . 125.61(19) ?
O6 C18 N2 . . 123.86(19) ?
O5 C18 N2 . . 110.51(16) ?
O5 C19 C22 . . 108.72(16) ?
O5 C19 C20 . . 102.10(15) ?
C22 C19 C20 . . 111.57(16) ?
O5 C19 C21 . . 110.84(16) ?
C22 C19 C21 . . 112.85(17) ?
C20 C19 C21 . . 110.23(17) ?
C19 C20 H20A . . 109.5 ?
C19 C20 H20B . . 109.5 ?
H20A C20 H20B . . 109.5 ?
C19 C20 H20C . . 109.5 ?
H20A C20 H20C . . 109.5 ?
H20B C20 H20C . . 109.5 ?
C19 C21 H21A . . 109.5 ?
C19 C21 H21B . . 109.5 ?
H21A C21 H21B . . 109.5 ?
C19 C21 H21C . . 109.5 ?
H21A C21 H21C . . 109.5 ?
H21B C21 H21C . . 109.5 ?
C19 C22 H22A . . 109.5 ?
C19 C22 H22B . . 109.5 ?
H22A C22 H22B . . 109.5 ?
C19 C22 H22C . . 109.5 ?
H22A C22 H22C . . 109.5 ?
H22B C22 H22C . . 109.5 ?

loop_
_geom_bond_atom_site_label_1
_geom_bond_atom_site_label_2
_geom_bond_site_symmetry_2
_geom_bond_distance
_geom_bond_publ_flag
O1 C7 . 1.350(2) ?
O1 C8 . 1.475(2) ?
O2 C7 . 1.219(2) ?
O3 C6 . 1.335(2) ?
O3 C5 . 1.455(2) ?
O4 C6 . 1.191(4) ?
N1 C7 . 1.355(3) ?
N1 C4 . 1.472(2) ?
N1 C1 . 1.473(2) ?
C1 C2 . 1.522(3) ?
C1 H1A . 0.99 ?
C1 H1B . 0.99 ?
C2 C3 . 1.536(2) ?
C2 H2A . 0.99 ?
C2 H2B . 0.99 ?
C3 C4 . 1.529(3) ?
C3 H3A . 0.99 ?
C3 H3B . 0.99 ?
C4 C5 . 1.519(2) ?
C4 H4 . 1.00 ?
C5 H5A . 0.99 ?
C5 H5B . 0.99 ?
C6 O3 2_656 1.335(2) ?
C8 C10 . 1.520(3) ?
C8 C11 . 1.521(3) ?
C8 C9 . 1.524(3) ?
C9 H9A . 0.98 ?
C9 H9B . 0.98 ?
C9 H9C . 0.98 ?
C10 H10A . 0.98 ?
C10 H10B . 0.98 ?
C10 H10C . 0.98 ?
C11 H11A . 0.98 ?
C11 H11B . 0.98 ?
C11 H11C . 0.98 ?
O5 C18 . 1.352(2) ?
O5 C19 . 1.482(2) ?
O6 C18 . 1.219(2) ?
O7 C17 . 1.338(2) ?
O7 C16 . 1.4519(19) ?
O8 C17 . 1.200(4) ?
N2 C18 . 1.355(3) ?
N2 C12 . 1.469(2) ?
N2 C15 . 1.473(2) ?
C12 C13 . 1.518(3) ?
C12 H12A . 0.99 ?
C12 H12B . 0.99 ?
C13 C14 . 1.528(3) ?
C13 H13A . 0.99 ?
C13 H13B . 0.99 ?
C14 C15 . 1.530(3) ?
C14 H14A . 0.99 ?
C14 H14B . 0.99 ?
C15 C16 . 1.518(2) ?
C15 H15A . 1.00 ?
C16 H16A . 0.99 ?
C16 H16B . 0.99 ?
C17 O7 2_757 1.338(2) ?
C19 C22 . 1.514(3) ?
C19 C20 . 1.520(3) ?
C19 C21 . 1.524(3) ?
C20 H20A . 0.98 ?
C20 H20B . 0.98 ?
C20 H20C . 0.98 ?
C21 H21A . 0.98 ?
C21 H21B . 0.98 ?
C21 H21C . 0.98 ?
C22 H22A . 0.98 ?
C22 H22B . 0.98 ?
C22 H22C . 0.98 ?

loop_
_geom_hbond_atom_site_label_D
_geom_hbond_atom_site_label_H
_geom_hbond_atom_site_label_A
_geom_hbond_site_symmetry_A
_geom_hbond_distance_DH
_geom_hbond_distance_HA
_geom_hbond_distance_DA
_geom_hbond_angle_DHA
C2 H2B O2 4_657 0.99 2.60 3.223(2) 121
C5 H5A O6 4_656 0.99 2.50 3.380(2) 148
C13 H13B O6 4_646 0.99 2.54 3.231(2) 127

loop_
_geom_torsion_atom_site_label_1
_geom_torsion_atom_site_label_2
_geom_torsion_atom_site_label_3
_geom_torsion_atom_site_label_4
_geom_torsion_site_symmetry_1
_geom_torsion_site_symmetry_2
_geom_torsion_site_symmetry_3
_geom_torsion_site_symmetry_4
_geom_torsion
_geom_torsion_publ_flag
C7 N1 C1 C2 . . . . 176.45(17) ?
C4 N1 C1 C2 . . . . -15.76(19) ?
N1 C1 C2 C3 . . . . 33.84(18) ?
C1 C2 C3 C4 . . . . -40.29(18) ?
C7 N1 C4 C5 . . . . -81.3(2) ?
C1 N1 C4 C5 . . . . 111.38(17) ?
C7 N1 C4 C3 . . . . 158.15(17) ?
C1 N1 C4 C3 . . . . -9.15(19) ?
C2 C3 C4 N1 . . . . 30.20(18) ?
C2 C3 C4 C5 . . . . -88.61(17) ?
C6 O3 C5 C4 . . . . -98.00(16) ?
N1 C4 C5 O3 . . . . 178.94(14) ?
C3 C4 C5 O3 . . . . -66.87(18) ?
C5 O3 C6 O4 . . . . -5.10(16) ?
C5 O3 C6 O3 . . . 2_656 174.90(16) ?
C8 O1 C7 O2 . . . . -4.2(3) ?
C8 O1 C7 N1 . . . . 175.71(15) ?
C4 N1 C7 O2 . . . . -169.34(17) ?
C1 N1 C7 O2 . . . . -3.1(3) ?
C4 N1 C7 O1 . . . . 10.8(3) ?
C1 N1 C7 O1 . . . . 176.99(15) ?
C7 O1 C8 C10 . . . . 64.9(2) ?
C7 O1 C8 C11 . . . . -177.36(15) ?
C7 O1 C8 C9 . . . . -59.5(2) ?
C18 N2 C12 C13 . . . . 174.22(16) ?
C15 N2 C12 C13 . . . . -19.19(18) ?
N2 C12 C13 C14 . . . . 35.11(18) ?
C12 C13 C14 C15 . . . . -39.24(19) ?
C18 N2 C15 C16 . . . . -78.9(2) ?
C12 N2 C15 C16 . . . . 115.30(16) ?
C18 N2 C15 C14 . . . . 160.90(17) ?
C12 N2 C15 C14 . . . . -4.86(18) ?
C13 C14 C15 N2 . . . . 26.95(18) ?
C13 C14 C15 C16 . . . . -92.03(17) ?
C17 O7 C16 C15 . . . . -94.52(15) ?
N2 C15 C16 O7 . . . . -179.11(14) ?
C14 C15 C16 O7 . . . . -65.08(18) ?
C16 O7 C17 O8 . . . . -5.21(14) ?
C16 O7 C17 O7 . . . 2_757 174.79(14) ?
C19 O5 C18 O6 . . . . 1.8(3) ?
C19 O5 C18 N2 . . . . -179.82(14) ?
C12 N2 C18 O6 . . . . -2.7(3) ?
C15 N2 C18 O6 . . . . -167.50(16) ?
C12 N2 C18 O5 . . . . 178.84(14) ?
C15 N2 C18 O5 . . . . 14.0(2) ?
C18 O5 C19 C22 . . . . 65.4(2) ?
C18 O5 C19 C20 . . . . -176.56(15) ?
C18 O5 C19 C21 . . . . -59.2(2) ?
